data_7241967
loop_
_publ_author_name
'Hodorowicz, Maciej'
'Jurowska, Anna'
'Szklarzewicz, Janusz'

_publ_section_title
;
 X-ray crystal structures of K+ and Rb+ salts of [W(CN)6(bpy)]2&#x2212;
 ion. The unusual cation--anion interactions and structure changes going
 from Li+ to Cs+ salts
;
_journal_issue 5
_journal_name_full CrystEngComm
_journal_page_first 1207
_journal_page_last 1217
_journal_paper_doi 10.1039/D0CE01674H
_journal_volume 23
_journal_year 2021
_chemical_formula_sum 'C16 H8 K2 N8 O3 W'
_chemical_formula_weight 622.35
_space_group_crystal_system triclinic
_space_group_IT_number 2
_space_group_name_Hall '-P 1'
_space_group_name_H-M_alt 'P -1'
_atom_sites_solution_hydrogens geom
_audit_creation_method SHELXL-2016/6
_audit_update_record
;
2019-11-19 deposited with the CCDC.	2020-12-15 downloaded from the CCDC.
;
_cell_angle_alpha 89.638(2)
_cell_angle_beta 86.389(2)
_cell_angle_gamma 68.804(2)
_cell_formula_units_Z 2
_cell_length_a 8.4996(2)
_cell_length_b 9.2127(2)
_cell_length_c 14.3570(3)
_cell_measurement_reflns_used 17011
_cell_measurement_temperature 200(2)
_cell_measurement_theta_max 31.6800
_cell_measurement_theta_min 2.3590
_cell_volume 1045.92(4)
_computing_cell_refinement 'CrysAlisPro 1.171.40.37a (Rigaku OD, 2019)'
_computing_data_collection 'CrysAlisPro 1.171.40.37a (Rigaku OD, 2019)'
_computing_data_reduction 'CrysAlisPro 1.171.40.37a (Rigaku OD, 2019)'
_computing_structure_refinement 'SHELXL-2016/6 (Sheldrick, 2016)'
_computing_structure_solution 'SHELXT 2014/4 (Sheldrick, 2014)'
_diffrn_ambient_environment N~2~
_diffrn_ambient_temperature 200.00(10)
_diffrn_detector 'CCD plate'
_diffrn_detector_area_resol_mean 10.0000
_diffrn_detector_type HyPix
_diffrn_measured_fraction_theta_full 0.999
_diffrn_measured_fraction_theta_max 0.873
_diffrn_measurement_device 'four-circle diffractometer'
_diffrn_measurement_device_type 'XtaLAB Synergy, Dualflex, HyPix'
_diffrn_measurement_method '\w scans'
_diffrn_radiation_monochromator mirror
_diffrn_radiation_probe x-ray
_diffrn_radiation_type 'Mo K\a'
_diffrn_radiation_wavelength 0.71073
_diffrn_reflns_av_R_equivalents 0.1698
_diffrn_reflns_av_unetI/netI 0.0907
_diffrn_reflns_Laue_measured_fraction_full 0.999
_diffrn_reflns_Laue_measured_fraction_max 0.873
_diffrn_reflns_limit_h_max 11
_diffrn_reflns_limit_h_min -12
_diffrn_reflns_limit_k_max 12
_diffrn_reflns_limit_k_min -13
_diffrn_reflns_limit_l_max 20
_diffrn_reflns_limit_l_min -21
_diffrn_reflns_number 32787
_diffrn_reflns_point_group_measured_fraction_full 0.999
_diffrn_reflns_point_group_measured_fraction_max 0.873
_diffrn_reflns_theta_full 25.242
_diffrn_reflns_theta_max 31.754
_diffrn_reflns_theta_min 2.372
_diffrn_source 'micro-focus sealed X-ray tube'
_diffrn_source_type 'PhotonJet (Mo) X-ray Source'
_exptl_absorpt_coefficient_mu 5.955
_exptl_absorpt_correction_T_max 1.00000
_exptl_absorpt_correction_T_min 0.53045
_exptl_absorpt_correction_type multi-scan
_exptl_absorpt_process_details
;
CrysAlisPro 1.171.40.37a (Rigaku Oxford Diffraction, 2019)
Empirical absorption correction using spherical harmonics,
 implemented in SCALE3 ABSPACK scaling algorithm.
;
_exptl_crystal_colour red
_exptl_crystal_density_diffrn 1.976
_exptl_crystal_description plate
_exptl_crystal_F_000 592
_exptl_crystal_size_max 0.150
_exptl_crystal_size_mid 0.100
_exptl_crystal_size_min 0.050
_refine_diff_density_max 3.350
_refine_diff_density_min -3.028
_refine_diff_density_rms 0.267
_refine_ls_extinction_method none
_refine_ls_goodness_of_fit_ref 1.023
_refine_ls_hydrogen_treatment constr
_refine_ls_matrix_type full
_refine_ls_number_parameters 271
_refine_ls_number_reflns 6218
_refine_ls_number_restraints 0
_refine_ls_restrained_S_all 1.023
_refine_ls_R_factor_all 0.0530
_refine_ls_R_factor_gt 0.0463
_refine_ls_shift/su_max 0.000
_refine_ls_shift/su_mean 0.000
_refine_ls_structure_factor_coef Fsqd
_refine_ls_weighting_details 'w=1/[\s^2^(Fo^2^)+(0.0713P)^2^] where P=(Fo^2^+2Fc^2^)/3'
_refine_ls_weighting_scheme calc
_refine_ls_wR_factor_gt 0.1027
_refine_ls_wR_factor_ref 0.1060
_reflns_Friedel_coverage 0.000
_reflns_number_gt 5522
_reflns_number_total 6218
_reflns_threshold_expression 'I > 2\s(I)'
_cod_data_source_file d0ce01674h1.cif
_cod_data_source_block shelx_CCDC1
_cod_depositor_comments 'Adding full bibliography for 7241966--7241967.cif.'
_cod_database_code 7241967
_shelx_shelxl_version_number 2016/6
_shelx_space_group_comment
;
The symmetry employed for this shelxl refinement is uniquely defined
by the following loop, which should always be used as a source of
symmetry information in preference to the above space-group names.
They are only intended as comments.
;
_shelx_estimated_absorpt_t_min 0.469
_shelx_estimated_absorpt_t_max 0.755

loop_
_space_group_symop_operation_xyz
'x, y, z'
'-x, -y, -z'

loop_
_atom_site_label
_atom_site_type_symbol
_atom_site_fract_x
_atom_site_fract_y
_atom_site_fract_z
_atom_site_U_iso_or_equiv
_atom_site_adp_type
_atom_site_occupancy
_atom_site_site_symmetry_order
_atom_site_calc_flag
_atom_site_refinement_flags_posn
_atom_site_refinement_flags_adp
_atom_site_refinement_flags_occupancy
_atom_site_disorder_assembly
_atom_site_disorder_group
W1 W -0.16217(2) 0.39102(2) 0.24600(2) 0.01579(7) Uani 1 1 d . . . . .
K1 K 0.51175(13) 0.27696(13) 0.40908(8) 0.0285(2) Uani 1 1 d . . . . .
K2 K 0.87098(14) 0.24527(13) 0.61210(9) 0.0320(2) Uani 1 1 d . . . . .
O1 O 0.6607(5) 0.0962(5) 0.5555(3) 0.0373(9) Uani 1 1 d . . . . .
O2 O 1.1702(5) 0.2273(5) 0.5141(3) 0.0368(9) Uani 1 1 d . . . . .
O3 O 0.5433(6) -0.0039(5) 0.3120(4) 0.0472(11) Uani 1 1 d . . . . .
N3 N 0.1993(6) 0.3664(6) 0.3287(3) 0.0344(10) Uani 1 1 d . . . . .
N1 N -0.1956(5) 0.4683(4) 0.0994(3) 0.0208(7) Uani 1 1 d . . . . .
N2 N 0.0325(5) 0.2124(4) 0.1554(3) 0.0221(8) Uani 1 1 d . . . . .
N7 N -0.0803(6) 0.0806(5) 0.3775(3) 0.0330(10) Uani 1 1 d . . . . .
N4 N 0.2808(6) 0.5102(5) 0.5327(3) 0.0300(9) Uani 1 1 d . . . . .
N8 N -0.3844(6) 0.1897(5) 0.1711(3) 0.0280(9) Uani 1 1 d . . . . .
N6 N -0.5662(5) 0.6193(5) 0.2674(3) 0.0301(9) Uani 1 1 d . . . . .
N5 N -0.1345(6) 0.7398(5) 0.2562(3) 0.0318(9) Uani 1 1 d . . . . .
C1 C -0.1144(6) 0.3618(6) 0.0300(3) 0.0230(9) Uani 1 1 d . . . . .
C7 C -0.1492(7) 0.3898(7) -0.0631(4) 0.0326(11) Uani 1 1 d . . . . .
H7 H -0.093644 0.311607 -0.109350 0.039 Uiso 1 1 calc R U . . .
C8 C -0.2633(8) 0.5295(8) -0.0882(4) 0.0388(13) Uani 1 1 d . . . . .
H8 H -0.290666 0.549377 -0.151312 0.047 Uiso 1 1 calc R U . . .
C9 C -0.3391(7) 0.6429(7) -0.0180(4) 0.0350(12) Uani 1 1 d . . . . .
H9 H -0.414119 0.743481 -0.033338 0.042 Uiso 1 1 calc R U . . .
C10 C -0.3037(6) 0.6071(6) 0.0731(4) 0.0278(10) Uani 1 1 d . . . . .
H10 H -0.358279 0.684245 0.119953 0.033 Uiso 1 1 calc R U . . .
C2 C 0.0157(6) 0.2203(6) 0.0623(3) 0.0241(9) Uani 1 1 d . . . . .
C6 C 0.1221(7) 0.1041(6) 0.0009(4) 0.0326(11) Uani 1 1 d . . . . .
H6 H 0.108362 0.112792 -0.064339 0.039 Uiso 1 1 calc R U . . .
C5 C 0.2460(8) -0.0221(7) 0.0348(5) 0.0428(14) Uani 1 1 d . . . . .
H5 H 0.316483 -0.103627 -0.006005 0.051 Uiso 1 1 calc R U . . .
C4 C 0.2666(7) -0.0286(7) 0.1299(5) 0.0405(13) Uani 1 1 d . . . . .
H4 H 0.354085 -0.113234 0.155104 0.049 Uiso 1 1 calc R U . . .
C3 C 0.1590(6) 0.0890(6) 0.1875(4) 0.0325(11) Uani 1 1 d . . . . .
H3 H 0.174053 0.083338 0.252627 0.039 Uiso 1 1 calc R U . . .
C11 C 0.0749(6) 0.3759(5) 0.2988(3) 0.0233(9) Uani 1 1 d . . . . .
C12 C 0.2374(6) 0.5419(5) 0.6098(3) 0.0200(8) Uani 1 1 d . . . . .
C13 C -0.1439(6) 0.6187(6) 0.2512(3) 0.0228(9) Uani 1 1 d . . . . .
C14 C -0.4249(6) 0.5406(5) 0.2584(3) 0.0210(8) Uani 1 1 d . . . . .
C15 C -0.1094(6) 0.1889(5) 0.3329(3) 0.0216(8) Uani 1 1 d . . . . .
C16 C -0.3070(6) 0.2584(5) 0.1967(3) 0.0227(9) Uani 1 1 d . . . . .

loop_
_atom_site_aniso_label
_atom_site_aniso_U_11
_atom_site_aniso_U_22
_atom_site_aniso_U_33
_atom_site_aniso_U_23
_atom_site_aniso_U_13
_atom_site_aniso_U_12
W1 0.01627(10) 0.01270(10) 0.01681(11) -0.00247(6) -0.00041(7) -0.00340(7)
K1 0.0220(5) 0.0284(5) 0.0337(6) -0.0051(4) -0.0015(4) -0.0073(4)
K2 0.0250(5) 0.0265(5) 0.0412(6) 0.0057(5) 0.0004(5) -0.0058(4)
O1 0.036(2) 0.030(2) 0.045(2) -0.0032(17) 0.0034(18) -0.0117(17)
O2 0.045(2) 0.032(2) 0.034(2) -0.0038(16) 0.0027(17) -0.0158(18)
O3 0.044(2) 0.030(2) 0.062(3) 0.005(2) 0.017(2) -0.0093(19)
N3 0.026(2) 0.046(3) 0.033(2) -0.003(2) -0.0031(18) -0.015(2)
N1 0.0198(17) 0.0206(18) 0.0207(18) -0.0022(14) 0.0004(14) -0.0060(15)
N2 0.0208(18) 0.0182(17) 0.0232(19) -0.0079(14) 0.0029(15) -0.0026(14)
N7 0.034(2) 0.024(2) 0.038(3) 0.0077(18) -0.005(2) -0.0070(18)
N4 0.038(2) 0.028(2) 0.024(2) -0.0056(17) 0.0003(18) -0.0128(19)
N8 0.031(2) 0.025(2) 0.033(2) -0.0006(17) -0.0051(18) -0.0142(18)
N6 0.022(2) 0.028(2) 0.038(3) -0.0060(18) 0.0003(18) -0.0062(17)
N5 0.037(2) 0.020(2) 0.039(2) -0.0043(17) -0.0018(19) -0.0107(18)
C1 0.025(2) 0.029(2) 0.018(2) -0.0013(17) 0.0012(17) -0.0142(19)
C7 0.041(3) 0.041(3) 0.021(2) -0.003(2) 0.002(2) -0.022(3)
C8 0.041(3) 0.057(4) 0.021(2) 0.012(2) -0.005(2) -0.020(3)
C9 0.028(3) 0.042(3) 0.033(3) 0.015(2) -0.009(2) -0.009(2)
C10 0.026(2) 0.027(2) 0.026(2) 0.0035(19) -0.0017(19) -0.0029(19)
C2 0.024(2) 0.021(2) 0.026(2) -0.0094(18) 0.0026(18) -0.0071(18)
C6 0.028(2) 0.033(3) 0.032(3) -0.014(2) 0.005(2) -0.006(2)
C5 0.031(3) 0.036(3) 0.050(4) -0.024(3) 0.007(3) 0.001(2)
C4 0.027(3) 0.029(3) 0.054(4) -0.013(2) -0.002(2) 0.003(2)
C3 0.024(2) 0.026(2) 0.038(3) -0.004(2) -0.004(2) 0.0026(19)
C11 0.025(2) 0.023(2) 0.024(2) 0.0000(17) -0.0016(18) -0.0111(18)
C12 0.022(2) 0.0159(19) 0.023(2) -0.0020(16) -0.0016(17) -0.0072(16)
C13 0.021(2) 0.021(2) 0.024(2) -0.0026(17) 0.0004(17) -0.0055(18)
C14 0.026(2) 0.020(2) 0.018(2) -0.0040(16) 0.0015(17) -0.0090(18)
C15 0.021(2) 0.020(2) 0.022(2) 0.0002(16) -0.0011(17) -0.0052(17)
C16 0.027(2) 0.019(2) 0.021(2) -0.0016(16) -0.0010(18) -0.0066(18)

loop_
_atom_type_symbol
_atom_type_description
_atom_type_scat_dispersion_real
_atom_type_scat_dispersion_imag
_atom_type_scat_source
C C 0.0033 0.0016 'International Tables Vol C Tables 4.2.6.8 and 6.1.1.4'
H H 0.0000 0.0000 'International Tables Vol C Tables 4.2.6.8 and 6.1.1.4'
K K 0.2009 0.2494 'International Tables Vol C Tables 4.2.6.8 and 6.1.1.4'
N N 0.0061 0.0033 'International Tables Vol C Tables 4.2.6.8 and 6.1.1.4'
O O 0.0106 0.0060 'International Tables Vol C Tables 4.2.6.8 and 6.1.1.4'
W W -0.8490 6.8722 'International Tables Vol C Tables 4.2.6.8 and 6.1.1.4'

loop_
_geom_angle_atom_site_label_1
_geom_angle_atom_site_label_2
_geom_angle_atom_site_label_3
_geom_angle
_geom_angle_site_symmetry_1
_geom_angle_site_symmetry_3
_geom_angle_publ_flag
C12 W1 C11 78.67(17) 2_566 . ?
C12 W1 C14 70.50(17) 2_566 . ?
C11 W1 C14 139.25(17) . . ?
C12 W1 C15 69.03(17) 2_566 . ?
C11 W1 C15 78.86(17) . . ?
C14 W1 C15 112.48(17) . . ?
C12 W1 C13 78.28(17) 2_566 . ?
C11 W1 C13 69.58(18) . . ?
C14 W1 C13 78.43(17) . . ?
C15 W1 C13 138.21(18) . . ?
C12 W1 C16 109.70(17) 2_566 . ?
C11 W1 C16 144.90(18) . . ?
C14 W1 C16 72.71(17) . . ?
C15 W1 C16 73.23(17) . . ?
C13 W1 C16 144.73(18) . . ?
C12 W1 N2 142.17(16) 2_566 . ?
C11 W1 N2 75.44(16) . . ?
C14 W1 N2 143.67(15) . . ?
C15 W1 N2 79.20(16) . . ?
C13 W1 N2 116.65(16) . . ?
C16 W1 N2 78.76(16) . . ?
C12 W1 N1 144.97(16) 2_566 . ?
C11 W1 N1 114.87(16) . . ?
C14 W1 N1 80.37(15) . . ?
C15 W1 N1 142.89(16) . . ?
C13 W1 N1 77.15(16) . . ?
C16 W1 N1 78.41(16) . . ?
N2 W1 N1 72.14(14) . . ?
C12 W1 K1 52.79(11) 2_566 1_455 ?
C11 W1 K1 119.11(13) . 1_455 ?
C14 W1 K1 59.70(12) . 1_455 ?
C15 W1 K1 52.80(12) . 1_455 ?
C13 W1 K1 122.56(13) . 1_455 ?
C16 W1 K1 57.02(13) . 1_455 ?
N2 W1 K1 120.42(10) . 1_455 ?
N1 W1 K1 126.01(10) . 1_455 ?
O1 K1 N3 136.65(14) . . ?
O1 K1 N4 92.01(13) . . ?
N3 K1 N4 74.62(14) . . ?
O1 K1 O3 87.99(14) . . ?
N3 K1 O3 78.82(14) . . ?
N4 K1 O3 140.92(13) . . ?
O1 K1 C12 95.86(12) . 2_666 ?
N3 K1 C12 125.07(14) . 2_666 ?
N4 K1 C12 92.06(13) . 2_666 ?
O3 K1 C12 126.83(12) . 2_666 ?
O1 K1 C15 82.31(12) . 1_655 ?
N3 K1 C15 135.31(13) . 1_655 ?
N4 K1 C15 135.86(13) . 1_655 ?
O3 K1 C15 82.86(12) . 1_655 ?
C12 K1 C15 45.71(12) 2_666 1_655 ?
O1 K1 N4 84.31(12) . 2_666 ?
N3 K1 N4 128.93(14) . 2_666 ?
N4 K1 N4 75.27(14) . 2_666 ?
O3 K1 N4 143.35(13) . 2_666 ?
C12 K1 N4 20.77(11) 2_666 2_666 ?
C15 K1 N4 60.63(12) 1_655 2_666 ?
O1 K1 N7 64.14(12) . 1_655 ?
N3 K1 N7 145.36(13) . 1_655 ?
N4 K1 N7 139.17(13) . 1_655 ?
O3 K1 N7 74.36(13) . 1_655 ?
C12 K1 N7 60.59(11) 2_666 1_655 ?
C15 K1 N7 20.29(11) 1_655 1_655 ?
N4 K1 N7 70.03(12) 2_666 1_655 ?
O1 K1 C16 124.82(12) . 1_655 ?
N3 K1 C16 88.18(13) . 1_655 ?
N4 K1 C16 137.59(13) . 1_655 ?
O3 K1 C16 68.22(12) . 1_655 ?
C12 K1 C16 66.44(12) 2_666 1_655 ?
C15 K1 C16 47.13(12) 1_655 1_655 ?
N4 K1 C16 87.21(12) 2_666 1_655 ?
N7 K1 C16 61.75(12) 1_655 1_655 ?
O1 K1 O2 80.62(11) . 1_455 ?
N3 K1 O2 56.97(12) . 1_455 ?
N4 K1 O2 58.92(11) . 1_455 ?
O3 K1 O2 82.64(11) . 1_455 ?
C12 K1 O2 150.37(11) 2_666 1_455 ?
C15 K1 O2 157.90(12) 1_655 1_455 ?
N4 K1 O2 130.81(11) 2_666 1_455 ?
N7 K1 O2 137.96(11) 1_655 1_455 ?
C16 K1 O2 138.74(11) 1_655 1_455 ?
O1 K1 C14 139.95(12) . 1_655 ?
N3 K1 C14 82.84(13) . 1_655 ?
N4 K1 C14 93.87(12) . 1_655 ?
O3 K1 C14 110.78(12) . 1_655 ?
C12 K1 C14 44.40(11) 2_666 1_655 ?
C15 K1 C14 66.25(12) 1_655 1_655 ?
N4 K1 C14 59.24(11) 2_666 1_655 ?
N7 K1 C14 86.54(11) 1_655 1_655 ?
C16 K1 C14 44.92(11) 1_655 1_655 ?
O2 K1 C14 134.98(11) 1_455 1_655 ?
O1 K1 W1 112.42(9) . 1_655 ?
N3 K1 W1 110.16(10) . 1_655 ?
N4 K1 W1 118.35(10) . 1_655 ?
O3 K1 W1 97.41(9) . 1_655 ?
C12 K1 W1 33.04(8) 2_666 1_655 ?
C15 K1 W1 33.14(8) 1_655 1_655 ?
N4 K1 W1 53.82(8) 2_666 1_655 ?
N7 K1 W1 53.43(8) 1_655 1_655 ?
C16 K1 W1 33.45(8) 1_655 1_655 ?
O2 K1 W1 166.97(8) 1_455 1_655 ?
C14 K1 W1 33.12(8) 1_655 1_655 ?
O1 K2 O2 123.76(13) . . ?
O1 K2 N7 77.17(13) . 2_656 ?
O2 K2 N7 76.78(13) . 2_656 ?
O1 K2 N6 76.29(12) . 2_566 ?
O2 K2 N6 157.46(13) . 2_566 ?
N7 K2 N6 121.25(14) 2_656 2_566 ?
O1 K2 N4 87.34(13) . 2_666 ?
O2 K2 N4 81.94(13) . 2_666 ?
N7 K2 N4 139.88(14) 2_656 2_666 ?
N6 K2 N4 89.54(13) 2_566 2_666 ?
O1 K2 N5 148.82(13) . 2_666 ?
O2 K2 N5 68.59(13) . 2_666 ?
N7 K2 N5 78.86(13) 2_656 2_666 ?
N6 K2 N5 99.90(13) 2_566 2_666 ?
N4 K2 N5 123.77(12) 2_666 2_666 ?
O1 K2 K1 38.93(9) . . ?
O2 K2 K1 106.87(9) . . ?
N7 K2 K1 106.61(10) 2_656 . ?
N6 K2 K1 82.12(10) 2_566 . ?
N4 K2 K1 48.55(9) 2_666 . ?
N5 K2 K1 172.23(9) 2_666 . ?
O1 K2 K1 94.79(9) . 2_666 ?
O2 K2 K1 109.51(9) . 2_666 ?
N7 K2 K1 171.81(10) 2_656 2_666 ?
N6 K2 K1 54.18(10) 2_566 2_666 ?
N4 K2 K1 39.54(9) 2_666 2_666 ?
N5 K2 K1 108.10(9) 2_666 2_666 ?
K1 K2 K1 66.92(3) . 2_666 ?
K1 O1 K2 101.69(13) . . ?
K2 O2 K1 169.00(15) . 1_655 ?
C11 N3 K1 167.7(4) . . ?
C10 N1 C1 116.9(4) . . ?
C10 N1 W1 124.9(3) . . ?
C1 N1 W1 117.8(3) . . ?
C2 N2 C3 117.7(4) . . ?
C2 N2 W1 117.8(3) . . ?
C3 N2 W1 124.3(3) . . ?
C15 N7 K2 144.4(4) . 2_656 ?
C15 N7 K1 73.1(3) . 1_455 ?
K2 N7 K1 134.00(16) 2_656 1_455 ?
C12 N4 K1 144.1(4) . . ?
C12 N4 K2 117.9(4) . 2_666 ?
K1 N4 K2 97.89(13) . 2_666 ?
C12 N4 K1 76.1(3) . 2_666 ?
K1 N4 K1 104.73(14) . 2_666 ?
K2 N4 K1 86.40(12) 2_666 2_666 ?
C14 N6 K2 149.1(4) . 2_566 ?
C13 N5 K2 113.6(4) . 2_666 ?
N1 C1 C7 122.1(5) . . ?
N1 C1 C2 114.1(4) . . ?
C7 C1 C2 123.7(5) . . ?
C8 C7 C1 120.0(5) . . ?
C8 C7 H7 120.0 . . ?
C1 C7 H7 120.0 . . ?
C7 C8 C9 118.0(5) . . ?
C7 C8 H8 121.0 . . ?
C9 C8 H8 121.0 . . ?
C10 C9 C8 119.4(5) . . ?
C10 C9 H9 120.3 . . ?
C8 C9 H9 120.3 . . ?
N1 C10 C9 123.4(5) . . ?
N1 C10 H10 118.3 . . ?
C9 C10 H10 118.3 . . ?
N2 C2 C6 121.7(5) . . ?
N2 C2 C1 115.8(4) . . ?
C6 C2 C1 122.5(5) . . ?
C5 C6 C2 119.9(5) . . ?
C5 C6 H6 120.1 . . ?
C2 C6 H6 120.1 . . ?
C6 C5 C4 118.6(5) . . ?
C6 C5 H5 120.7 . . ?
C4 C5 H5 120.7 . . ?
C3 C4 C5 119.2(6) . . ?
C3 C4 H4 120.4 . . ?
C5 C4 H4 120.4 . . ?
N2 C3 C4 122.8(5) . . ?
N2 C3 H3 118.6 . . ?
C4 C3 H3 118.6 . . ?
N3 C11 W1 178.4(4) . . ?
N4 C12 W1 177.3(4) . 2_566 ?
N4 C12 K1 83.2(3) . 2_666 ?
W1 C12 K1 94.17(14) 2_566 2_666 ?
N5 C13 W1 178.4(4) . . ?
N6 C14 W1 178.2(4) . . ?
N6 C14 K1 91.2(3) . 1_455 ?
W1 C14 K1 87.18(14) . 1_455 ?
N7 C15 W1 178.9(4) . . ?
N7 C15 K1 86.6(3) . 1_455 ?
W1 C15 K1 94.06(15) . 1_455 ?
N8 C16 W1 179.4(5) . . ?
N8 C16 K1 90.1(3) . 1_455 ?
W1 C16 K1 89.53(15) . 1_455 ?

loop_
_geom_bond_atom_site_label_1
_geom_bond_atom_site_label_2
_geom_bond_distance
_geom_bond_site_symmetry_2
_geom_bond_publ_flag
W1 C12 2.154(4) 2_566 ?
W1 C11 2.154(5) . ?
W1 C14 2.156(5) . ?
W1 C15 2.159(5) . ?
W1 C13 2.161(5) . ?
W1 C16 2.172(5) . ?
W1 N2 2.219(4) . ?
W1 N1 2.220(4) . ?
W1 K1 3.9402(11) 1_455 ?
K1 O1 2.750(5) . ?
K1 N3 2.803(5) . ?
K1 N4 2.860(5) . ?
K1 O3 2.865(5) . ?
K1 C12 3.146(4) 2_666 ?
K1 C15 3.146(5) 1_655 ?
K1 N4 3.219(4) 2_666 ?
K1 N7 3.283(5) 1_655 ?
K1 C16 3.305(5) 1_655 ?
K1 O2 3.363(4) 1_455 ?
K1 C14 3.406(5) 1_655 ?
K2 O1 2.777(4) . ?
K2 O2 2.779(4) . ?
K2 N7 2.892(5) 2_656 ?
K2 N6 2.896(5) 2_566 ?
K2 N4 3.039(5) 2_666 ?
K2 N5 3.061(5) 2_666 ?
N3 C11 1.140(6) . ?
N1 C10 1.345(6) . ?
N1 C1 1.367(6) . ?
N2 C2 1.352(6) . ?
N2 C3 1.354(6) . ?
N7 C15 1.140(6) . ?
N4 C12 1.150(6) . ?
N8 C16 1.141(6) . ?
N6 C14 1.156(6) . ?
N5 C13 1.150(6) . ?
C1 C7 1.390(7) . ?
C1 C2 1.467(7) . ?
C7 C8 1.365(9) . ?
C7 H7 0.9500 . ?
C8 C9 1.402(9) . ?
C8 H8 0.9500 . ?
C9 C10 1.371(7) . ?
C9 H9 0.9500 . ?
C10 H10 0.9500 . ?
C2 C6 1.397(7) . ?
C6 C5 1.367(8) . ?
C6 H6 0.9500 . ?
C5 C4 1.386(9) . ?
C5 H5 0.9500 . ?
C4 C3 1.376(7) . ?
C4 H4 0.9500 . ?
C3 H3 0.9500 . ?

loop_
_geom_hbond_atom_site_label_D
_geom_hbond_atom_site_label_H
_geom_hbond_atom_site_label_A
_geom_hbond_distance_DH
_geom_hbond_distance_HA
_geom_hbond_distance_DA
_geom_hbond_angle_DHA
_geom_hbond_site_symmetry_A
_geom_hbond_publ_flag
C7 H7 N5 0.95 2.69 3.470(7) 139.2 2_565 y
C9 H9 N8 0.95 2.62 3.275(7) 126.3 2_465 y

loop_
_geom_torsion_atom_site_label_1
_geom_torsion_atom_site_label_2
_geom_torsion_atom_site_label_3
_geom_torsion_atom_site_label_4
_geom_torsion
_geom_torsion_site_symmetry_1
_geom_torsion_site_symmetry_2
_geom_torsion_site_symmetry_3
_geom_torsion_site_symmetry_4
_geom_torsion_publ_flag
C10 N1 C1 C7 -4.4(7) . . . . ?
W1 N1 C1 C7 168.8(4) . . . . ?
C10 N1 C1 C2 173.2(4) . . . . ?
W1 N1 C1 C2 -13.5(5) . . . . ?
N1 C1 C7 C8 2.5(8) . . . . ?
C2 C1 C7 C8 -175.0(5) . . . . ?
C1 C7 C8 C9 1.6(8) . . . . ?
C7 C8 C9 C10 -3.6(8) . . . . ?
C1 N1 C10 C9 2.4(7) . . . . ?
W1 N1 C10 C9 -170.4(4) . . . . ?
C8 C9 C10 N1 1.6(8) . . . . ?
C3 N2 C2 C6 1.3(7) . . . . ?
W1 N2 C2 C6 -173.4(4) . . . . ?
C3 N2 C2 C1 -175.4(4) . . . . ?
W1 N2 C2 C1 9.8(5) . . . . ?
N1 C1 C2 N2 2.4(6) . . . . ?
C7 C1 C2 N2 -180.0(5) . . . . ?
N1 C1 C2 C6 -174.4(5) . . . . ?
C7 C1 C2 C6 3.3(8) . . . . ?
N2 C2 C6 C5 0.6(8) . . . . ?
C1 C2 C6 C5 177.1(5) . . . . ?
C2 C6 C5 C4 -2.3(9) . . . . ?
C6 C5 C4 C3 2.1(10) . . . . ?
C2 N2 C3 C4 -1.6(8) . . . . ?
W1 N2 C3 C4 172.8(4) . . . . ?
C5 C4 C3 N2 -0.1(9) . . . . ?
K1 N4 C12 K1 96.0(6) . . . 2_666 ?
K2 N4 C12 K1 -78.2(3) 2_666 . . 2_666 ?
K2 N6 C14 K1 39.6(7) 2_566 . . 1_455 ?
K2 N7 C15 K1 145.3(6) 2_656 . . 1_455 ?
